data_7019747
loop_
_publ_author_name
'Yu, Kai'
'Zhou, Bai-Bin'
'Yu, Yang'
'Su, Zhan-Hua'
'Wang, Hai-Yan'
'Wang, Chun-Mei'
'Wang, Chun-Xiao'

_publ_section_title
;
 Influence of pH and organic ligands on the supramolecular network based
 on molybdenum phosphate/strontium chemistry.
;
_journal_issue 33
_journal_name_full 'Dalton transactions (Cambridge, England : 2003)'
_journal_page_first 10014
_journal_page_last 10020
_journal_paper_doi 10.1039/c2dt30393k
_journal_volume 41
_journal_year 2012
_chemical_formula_moiety '2(H8 Mo18 O77 P6 Sr2), 10(C3 H5 N2), 17(H2 O)'
_chemical_formula_sum 'C30 H100 Mo36 N20 O171 P12 Sr4'
_chemical_formula_weight 7653.26
_chemical_name_systematic
;
?
;
_space_group_IT_number 2
_symmetry_cell_setting triclinic
_symmetry_space_group_name_Hall '-P 1'
_symmetry_space_group_name_H-M 'P -1'
_atom_sites_solution_hydrogens geom
_atom_sites_solution_primary direct
_atom_sites_solution_secondary difmap
_audit_creation_method SHELXL-97
_cell_angle_alpha 95.5730(10)
_cell_angle_beta 98.3130(10)
_cell_angle_gamma 117.5160(10)
_cell_formula_units_Z 1
_cell_length_a 14.0825(7)
_cell_length_b 15.0808(8)
_cell_length_c 24.4608(17)
_cell_measurement_reflns_used 6321
_cell_measurement_temperature 293(2)
_cell_measurement_theta_max 28.08
_cell_measurement_theta_min 2.57
_cell_volume 4478.6(5)
_computing_cell_refinement 'Bruker SMART'
_computing_data_collection 'Bruker SMART'
_computing_data_reduction 'Bruker SAINT'
_computing_molecular_graphics 'Bruker SHELXTL'
_computing_publication_material 'Bruker SHELXTL'
_computing_structure_refinement 'SHELXL-97 (Sheldrick, 1997)'
_computing_structure_solution 'SHELXS-97 (Sheldrick, 1990)'
_diffrn_ambient_temperature 293(2)
_diffrn_measured_fraction_theta_full 0.980
_diffrn_measured_fraction_theta_max 0.980
_diffrn_measurement_device_type 'CCD area detector'
_diffrn_measurement_method 'phi and omega scans'
_diffrn_radiation_monochromator graphite
_diffrn_radiation_source 'fine-focus sealed tube'
_diffrn_radiation_type MoK\a
_diffrn_radiation_wavelength 0.71073
_diffrn_reflns_av_R_equivalents 0.0485
_diffrn_reflns_av_sigmaI/netI 0.0889
_diffrn_reflns_limit_h_max 18
_diffrn_reflns_limit_h_min -18
_diffrn_reflns_limit_k_max 19
_diffrn_reflns_limit_k_min -20
_diffrn_reflns_limit_l_max 32
_diffrn_reflns_limit_l_min -32
_diffrn_reflns_number 39997
_diffrn_reflns_theta_full 28.29
_diffrn_reflns_theta_max 28.29
_diffrn_reflns_theta_min 2.42
_exptl_absorpt_coefficient_mu 3.842
_exptl_absorpt_correction_T_max 0.218
_exptl_absorpt_correction_T_min 0.136
_exptl_absorpt_correction_type psi-scan
_exptl_crystal_colour blue
_exptl_crystal_density_diffrn 2.838
_exptl_crystal_density_meas 2.838
_exptl_crystal_density_method 'not measured'
_exptl_crystal_description block
_exptl_crystal_F_000 3632.0
_exptl_crystal_size_max 0.18
_exptl_crystal_size_mid 0.14
_exptl_crystal_size_min 0.12
_refine_diff_density_max 2.528
_refine_diff_density_min -2.047
_refine_diff_density_rms 0.288
_refine_ls_extinction_method none
_refine_ls_goodness_of_fit_ref 1.028
_refine_ls_hydrogen_treatment constr
_refine_ls_matrix_type full
_refine_ls_number_parameters 1231
_refine_ls_number_reflns 20894
_refine_ls_number_restraints 32
_refine_ls_restrained_S_all 0.987
_refine_ls_R_factor_all 0.0809
_refine_ls_R_factor_gt 0.0567
_refine_ls_shift/su_max 0.001
_refine_ls_shift/su_mean 0.000
_refine_ls_structure_factor_coef Fsqd
_refine_ls_weighting_details 'calc w=1/[\s^2^(Fo^2^)+(0.0618P)^2^+107.6712P] where P=(Fo^2^+2Fc^2^)/3'
_refine_ls_weighting_scheme calc
_refine_ls_wR_factor_gt 0.0955
_refine_ls_wR_factor_ref 0.1159
_reflns_number_gt 13660
_reflns_number_total 22243
_reflns_threshold_expression >2sigma(I)
_cod_data_source_file c2dt30393k.txt
_cod_data_source_block wanbz07_0m
_cod_depositor_comments
;
The following automatic conversions were performed:

'_symmetry_cell_setting' value 'Triclinic' changed to 'triclinic'
according to /home/saulius/struct/CIF-dictionaries/cif_core.dic
dictionary named 'cif_core.dic' version 2.4.1 from 2010-06-29.

Automatic conversion script
Id: cif_fix_values 1891 2012-01-12 08:04:46Z andrius 
;
_cod_original_sg_symbol_H-M P-1
_cod_original_formula_sum 'C30 H100 Mo36 N20 O171 P12 Sr4 '
_cod_database_code 7019747

loop_
_symmetry_equiv_pos_as_xyz
'x, y, z'
'-x, -y, -z'

loop_
_atom_site_label
_atom_site_type_symbol
_atom_site_fract_x
_atom_site_fract_y
_atom_site_fract_z
_atom_site_U_iso_or_equiv
_atom_site_adp_type
_atom_site_occupancy
_atom_site_symmetry_multiplicity
_atom_site_calc_flag
_atom_site_refinement_flags
C14 C 0.168(2) 0.978(3) 0.4265(16) 0.162(10) Uani 1 1 d U
H14 H 0.2234 1.0446 0.4289 0.194 Uiso 1 1 calc R
C15 C 0.065(2) 0.944(2) 0.4024(16) 0.160(10) Uani 1 1 d U
H15 H 0.0328 0.9776 0.3845 0.192 Uiso 1 1 calc R
C13 C 0.086(3) 0.827(3) 0.4407(16) 0.156(10) Uani 1 1 d U
H13 H 0.0700 0.7689 0.4561 0.188 Uiso 1 1 calc R
N9 N 0.1838(18) 0.9034(19) 0.4483(8) 0.098(7) Uani 1 1 d .
H9C H 0.2448 0.9068 0.4634 0.117 Uiso 1 1 calc R
N8 N 0.0155(15) 0.8392(14) 0.4108(7) 0.079(5) Uani 1 1 d .
H8 H -0.0515 0.7934 0.3973 0.094 Uiso 1 1 calc R
O8W O 0.120(3) 0.262(2) 0.0145(8) 0.208(15) Uani 1 1 d .
H8WA H 0.1469 0.2373 -0.0071 0.249 Uiso 1 1 d R
H8WB H 0.0790 0.2860 0.0010 0.249 Uiso 1 1 d R
N10 N 0.3587(18) 0.5881(14) 0.4586(9) 0.089(6) Uani 1 1 d .
H10 H 0.3438 0.5406 0.4780 0.107 Uiso 1 1 calc R
C10 C 0.2860(15) 0.6077(14) 0.4253(8) 0.055(4) Uani 1 1 d U
H10A H 0.2101 0.5676 0.4169 0.066 Uiso 1 1 calc R
O7W O 0.3623(15) 0.1211(15) 0.0830(7) 0.110(6) Uani 1 1 d .
H7WA H 0.3951 0.0934 0.0678 0.132 Uiso 1 1 d R
H7WB H 0.3248 0.1416 0.0629 0.132 Uiso 1 1 d R
O9W O 0.3390(10) 0.3361(9) 0.4964(5) 0.056(2) Uani 1 1 d U
H9WA H 0.3591 0.3054 0.4736 0.067 Uiso 1 1 d R
H9WB H 0.3082 0.3696 0.4845 0.067 Uiso 1 1 d R
O1W O 0.7427(12) 0.1870(11) 0.9171(6) 0.086(4) Uani 1 1 d U
H1WA H 0.7489 0.1744 0.8835 0.104 Uiso 1 1 d R
H1WB H 0.7822 0.1800 0.9442 0.104 Uiso 1 1 d R
C12 C 0.4605(14) 0.6609(14) 0.4540(8) 0.051(3) Uani 1 1 d U
H12 H 0.5281 0.6666 0.4690 0.061 Uiso 1 1 calc R
O3W O 0.7754(12) 0.2199(11) 0.8020(6) 0.084(4) Uani 1 1 d U
H3WA H 0.7573 0.2107 0.7664 0.100 Uiso 1 1 d R
H3WB H 0.8327 0.2184 0.8174 0.100 Uiso 1 1 d R
C11 C 0.3399(15) 0.6901(14) 0.4081(8) 0.050(4) Uani 1 1 d U
H11 H 0.3084 0.7218 0.3872 0.061 Uiso 1 1 calc R
O2W O 0.9692(12) 0.3288(11) 0.9613(6) 0.087(4) Uani 1 1 d U
H2WA H 0.9889 0.3202 0.9308 0.104 Uiso 1 1 d R
H2WB H 1.0117 0.3409 0.9927 0.104 Uiso 1 1 d R
O6W O 0.5000 1.0000 1.0000 0.048(3) Uani 1 2 d SU
H6WA H 0.4645 1.0171 0.9761 0.058 Uiso 0.50 1 d PR
H6WB H 0.5362 0.9721 0.9893 0.058 Uiso 0.50 1 d PR
O4W O 0.8158(10) 0.1365(9) 0.7023(6) 0.063(3) Uani 1 1 d U
H4WA H 0.7936 0.1313 0.6674 0.075 Uiso 1 1 d R
H4WB H 0.8693 0.1264 0.7137 0.075 Uiso 1 1 d R
O5W O 0.6386(9) 0.1363(9) 0.6415(5) 0.055(3) Uani 1 1 d U
H5WA H 0.6066 0.1404 0.6104 0.066 Uiso 1 1 d R
H5WB H 0.6860 0.1162 0.6422 0.066 Uiso 1 1 d R
Mo1 Mo 0.14484(8) 0.94121(8) 0.69146(4) 0.0178(2) Uani 1 1 d .
Mo2 Mo 0.55791(8) 0.66986(7) 0.78053(4) 0.0155(2) Uani 1 1 d .
Mo3 Mo 0.56309(8) 0.91326(7) 0.76112(4) 0.0167(2) Uani 1 1 d .
Mo4 Mo 0.41181(8) 0.40319(8) 0.79755(4) 0.0165(2) Uani 1 1 d .
Mo5 Mo 0.01113(8) 0.41778(8) 0.67692(4) 0.0168(2) Uani 1 1 d .
Mo6 Mo 0.42745(8) 1.07046(7) 0.74423(4) 0.0175(2) Uani 1 1 d .
Mo7 Mo 0.12962(8) 0.27137(7) 0.74347(4) 0.0172(2) Uani 1 1 d .
Mo8 Mo 0.46797(8) 0.82151(8) 0.60693(4) 0.0190(2) Uani 1 1 d .
Mo9 Mo 0.21931(8) 0.83986(8) 0.91700(4) 0.0186(2) Uani 1 1 d .
Mo10 Mo 0.21578(8) 0.59306(8) 0.93609(4) 0.0165(2) Uani 1 1 d .
Mo11 Mo 0.46302(8) 0.57592(8) 0.62651(4) 0.0183(2) Uani 1 1 d .
Mo12 Mo 0.01662(8) 0.66205(8) 0.65753(4) 0.0168(2) Uani 1 1 d .
Mo13 Mo 0.23216(8) 0.35943(8) 0.88292(4) 0.0173(2) Uani 1 1 d .
Mo14 Mo 0.24827(8) 1.03925(8) 0.83035(4) 0.0189(2) Uani 1 1 d .
Mo15 Mo 0.32183(8) 0.96936(8) 0.60464(4) 0.0193(2) Uani 1 1 d .
Mo16 Mo 0.19481(8) 0.69434(8) 0.55540(4) 0.0194(2) Uani 1 1 d .
Mo17 Mo 0.30877(8) 0.31822(8) 0.65582(4) 0.0193(2) Uani 1 1 d .
Mo18 Mo 0.18942(9) 0.44942(8) 0.57484(4) 0.0196(2) Uani 1 1 d .
Sr2 Sr 0.25860(9) 0.68643(8) 0.80551(5) 0.0174(2) Uani 1 1 d .
P1 P 0.2943(2) 0.8019(2) 0.69773(12) 0.0147(6) Uani 1 1 d .
P2 P 0.2875(2) 0.5251(2) 0.71915(12) 0.0138(6) Uani 1 1 d .
P3 P 0.4365(2) 0.6045(2) 0.88886(12) 0.0148(6) Uani 1 1 d .
P4 P 0.4436(2) 0.9604(2) 0.85967(13) 0.0180(6) Uani 1 1 d .
P5 P 0.0525(2) 0.4267(2) 0.81635(13) 0.0178(6) Uani 1 1 d .
P6 P 0.0590(2) 0.7837(2) 0.78749(13) 0.0180(6) Uani 1 1 d .
Sr1 Sr 0.48053(10) 0.29934(10) 0.95386(5) 0.0254(3) Uani 1 1 d .
O1 O 0.5683(6) 0.7966(6) 0.7771(3) 0.0201(14) Uani 1 1 d U
O2 O 0.2973(6) 0.9066(6) 0.6919(3) 0.0187(12) Uani 1 1 d U
O3 O 0.3127(6) 0.7610(6) 0.6425(3) 0.0193(13) Uani 1 1 d U
O4 O 0.0025(6) 0.5365(6) 0.6709(3) 0.0202(14) Uani 1 1 d U
O5 O 0.4655(7) 0.6971(6) 0.6108(3) 0.0224(14) Uani 1 1 d U
O6 O 0.1804(6) 0.5213(6) 0.7255(3) 0.0175(13) Uani 1 1 d U
O7 O 0.3573(7) 0.8618(6) 0.8721(3) 0.0214(14) Uani 1 1 d U
O8 O 0.2209(7) 0.7130(6) 0.9162(3) 0.0212(14) Uani 1 1 d U
O9 O 0.1317(6) 0.7587(6) 0.8289(3) 0.0199(14) Uani 1 1 d U
O10 O 0.1961(7) 0.5720(6) 0.5609(3) 0.0237(15) Uani 1 1 d U
O11 O 0.0623(7) 0.8107(6) 0.6580(3) 0.0195(14) Uani 1 1 d U
O12 O 0.1249(6) 0.5352(6) 0.8469(3) 0.0186(14) Uani 1 1 d U
O13 O 0.2576(6) 0.3087(6) 0.8084(3) 0.0194(13) Uani 1 1 d U
O14 O 0.3783(6) 0.6126(6) 0.7626(3) 0.0186(13) Uani 1 1 d U
O15 O 0.5421(6) 0.8740(6) 0.6827(3) 0.0212(14) Uani 1 1 d U
O16 O 0.3052(6) 0.5378(6) 0.6595(3) 0.0198(13) Uani 1 1 d U
O17 O 0.0484(6) 0.3082(6) 0.6976(3) 0.0197(13) Uani 1 1 d U
O18 O 0.3845(6) 0.8204(6) 0.7474(3) 0.0178(13) Uani 1 1 d U
O19 O 0.4859(7) 0.3743(6) 0.8464(3) 0.0206(14) Uani 1 1 d U
O20 O 0.2765(7) 1.0515(6) 0.7512(3) 0.0198(13) Uani 1 1 d U
O21 O 0.2842(6) 0.4218(6) 0.7290(3) 0.0194(12) Uani 1 1 d U
O22 O 0.0782(7) 0.4249(6) 0.6153(3) 0.0216(14) Uani 1 1 d U
O23 O 0.3516(6) 0.6412(6) 0.8875(3) 0.0190(13) Uani 1 1 d U
O24 O 0.4365(7) 0.9445(6) 0.6116(3) 0.0217(14) Uani 1 1 d U
O25 O 0.5050(7) 1.1909(6) 0.7817(4) 0.0233(17) Uani 1 1 d U
O26 O 0.0839(7) 0.6622(6) 0.5966(3) 0.0223(14) Uani 1 1 d U
O27 O 0.5266(6) 0.6730(6) 0.8593(3) 0.0209(14) Uani 1 1 d U
O28 O -0.0035(7) 0.6968(6) 0.7365(3) 0.0225(15) Uani 1 1 d U
O29 O -0.0112(6) 0.4238(6) 0.7590(3) 0.0197(14) Uani 1 1 d U
O30 O 0.0974(7) 0.5461(6) 0.9603(3) 0.0233(17) Uani 1 1 d U
O31 O 0.1847(6) 0.7284(6) 0.7096(3) 0.0190(13) Uani 1 1 d U
O32 O 0.3752(7) 0.4918(6) 0.8544(3) 0.0201(13) Uani 1 1 d U
O33 O 0.1275(6) 0.3773(6) 0.8076(3) 0.0200(14) Uani 1 1 d U
O34 O 0.5118(6) 0.5213(6) 0.7847(3) 0.0199(13) Uani 1 1 d U
O35 O 0.5359(6) 0.6358(6) 0.7017(3) 0.0204(13) Uani 1 1 d U
O36 O 0.3884(7) 1.0000(6) 0.8162(3) 0.0202(13) Uani 1 1 d U
O37 O 0.5225(6) 1.0233(6) 0.7446(3) 0.0202(14) Uani 1 1 d U
O38 O 0.1361(7) 0.8840(6) 0.7680(3) 0.0212(14) Uani 1 1 d U
O39 O 0.2289(7) 0.9564(6) 0.8835(3) 0.0218(14) Uani 1 1 d U
O40 O 0.1843(7) 0.2245(6) 0.6927(3) 0.0217(15) Uani 1 1 d U
O41 O 0.3357(7) 0.3529(6) 0.9273(3) 0.0228(15) Uani 1 1 d U
O42 O 0.4877(7) 0.6055(6) 0.9473(3) 0.0206(14) Uani 1 1 d U
O43 O 0.3452(7) 0.7612(6) 0.5445(3) 0.0214(14) Uani 1 1 d U
O44 O 0.2197(7) 0.4617(6) 0.9220(3) 0.0217(14) Uani 1 1 d U
O45 O 0.3388(7) 0.4932(6) 0.5644(3) 0.0241(14) Uani 1 1 d U
O46 O -0.1208(7) 0.3310(6) 0.6489(4) 0.0264(18) Uani 1 1 d U
O47 O 0.4258(7) 0.4351(6) 0.6494(3) 0.0222(14) Uani 1 1 d U
O48 O 0.3235(7) 0.2286(7) 0.6188(4) 0.0309(19) Uani 1 1 d U
O49 O 0.1180(7) 0.2517(7) 0.8871(4) 0.0302(19) Uani 1 1 d U
O50 O -0.0249(7) 0.7982(6) 0.8147(4) 0.0231(17) Uani 1 1 d U
O51 O 0.2042(7) 0.9929(6) 0.6336(3) 0.0214(14) Uani 1 1 d U
O52 O 0.1366(7) 1.0556(7) 0.8235(4) 0.0261(18) Uani 1 1 d U
O53 O 0.2200(7) 0.8440(6) 0.5674(4) 0.0229(14) Uani 1 1 d U
O54 O 0.0562(7) 0.9858(7) 0.6939(3) 0.0249(18) Uani 1 1 d U
O55 O 0.6928(7) 0.7069(6) 0.8014(4) 0.0232(17) Uani 1 1 d U
O56 O 0.5332(7) 0.9465(6) 0.8389(3) 0.0217(15) Uani 1 1 d U
O57 O 0.2074(7) 0.3324(6) 0.6089(4) 0.0241(14) Uani 1 1 d U
O58 O 0.3127(7) 0.6407(7) 0.9966(3) 0.0259(17) Uani 1 1 d U
O59 O 0.5676(7) 0.5802(7) 0.5977(3) 0.0230(17) Uani 1 1 d U
O60 O 0.3944(7) 0.3220(6) 0.7333(3) 0.0204(14) Uani 1 1 d U
O61 O 0.1188(7) 0.3725(7) 0.5135(4) 0.0291(19) Uani 1 1 d U
O62 O 0.0352(7) 0.1652(6) 0.7599(4) 0.0262(18) Uani 1 1 d U
O63 O 0.3516(7) 1.1547(6) 0.8674(4) 0.0254(16) Uani 1 1 d U
O64 O 0.5977(7) 0.4952(7) 0.9619(4) 0.0310(19) Uani 1 1 d U
H64A H 0.6023 0.5212 0.9325 0.037 Uiso 1 1 d R
H64B H 0.6313 0.5332 0.9940 0.037 Uiso 1 1 d R
O65 O 0.3406(7) 1.0433(6) 0.5550(4) 0.0263(18) Uani 1 1 d U
O66 O 0.5040(8) 1.0427(7) 0.9132(4) 0.032(2) Uani 1 1 d U
O67 O 0.6968(7) 0.9966(7) 0.7806(4) 0.0277(19) Uani 1 1 d U
O68 O 0.4141(7) 1.0917(6) 0.6739(3) 0.0219(15) Uani 1 1 d U
O69 O -0.1138(7) 0.6230(7) 0.6249(4) 0.0283(19) Uani 1 1 d U
O70 O 0.1005(7) 0.8095(7) 0.9381(4) 0.0298(19) Uani 1 1 d U
O71 O -0.0296(7) 0.3659(7) 0.8503(4) 0.0256(18) Uani 1 1 d U
O72 O 0.3153(8) 0.9085(7) 0.9776(4) 0.0305(19) Uani 1 1 d U
O73 O 0.1255(7) 0.6660(7) 0.4891(4) 0.0284(19) Uani 1 1 d U
O74 O 0.5723(7) 0.8771(7) 0.5741(4) 0.0267(18) Uani 1 1 d U
O75 O 0.6043(9) 0.2735(9) 0.8926(5) 0.054(3) Uani 1 1 d U
H75A H 0.6081 0.2940 0.8615 0.065 Uiso 1 1 d R
H75B H 0.6412 0.2447 0.9037 0.065 Uiso 1 1 d R
O76 O 0.4943(10) 0.1563(9) 1.0047(6) 0.063(3) Uani 1 1 d U
H76A H 0.5037 0.1109 0.9868 0.076 Uiso 1 1 d R
H76B H 0.4891 0.1560 1.0389 0.076 Uiso 1 1 d R
O77 O 0.2917(11) 0.1833(10) 0.9850(6) 0.076(4) Uani 1 1 d U
H77A H 0.2306 0.1670 0.9636 0.091 Uiso 1 1 d R
H77B H 0.2930 0.1631 1.0162 0.091 Uiso 1 1 d R
C5 C 0.8608(11) 0.6244(11) 0.8593(7) 0.037(3) Uani 1 1 d U
H5 H 0.8864 0.6846 0.8453 0.044 Uiso 1 1 calc R
C9 C 0.8560(11) 0.8443(11) 0.7361(7) 0.034(3) Uani 1 1 d U
H9 H 0.8896 0.8212 0.7624 0.041 Uiso 1 1 calc R
C2 C 0.6338(13) 0.4460(13) 0.7074(7) 0.044(3) Uani 1 1 d U
H2 H 0.5831 0.4652 0.6923 0.053 Uiso 1 1 calc R
C7 C 0.8119(14) 0.9468(13) 0.6992(8) 0.041(3) Uani 1 1 d U
H7 H 0.8093 1.0053 0.6924 0.049 Uiso 1 1 calc R
C1 C 0.6170(13) 0.3629(13) 0.7244(8) 0.048(3) Uani 1 1 d U
H1 H 0.5485 0.3095 0.7245 0.058 Uiso 1 1 calc R
N6 N 0.8649(15) 0.9359(12) 0.7427(9) 0.077(6) Uani 1 1 d .
H6 H 0.9015 0.9821 0.7723 0.093 Uiso 1 1 calc R
C6 C 0.9182(13) 0.5815(13) 0.8752(7) 0.046(3) Uani 1 1 d U
H6A H 0.9913 0.6048 0.8735 0.055 Uiso 1 1 calc R
C4 C 0.7572(13) 0.4938(13) 0.8870(8) 0.049(3) Uani 1 1 d U
H4 H 0.6952 0.4430 0.8958 0.059 Uiso 1 1 calc R
N1 N 0.7592(18) 0.5688(17) 0.8661(9) 0.105(7) Uani 1 1 d .
H1A H 0.7054 0.5810 0.8580 0.126 Uiso 1 1 calc R
N3 N 0.7124(19) 0.3645(17) 0.7418(7) 0.092(7) Uani 1 1 d .
H3C H 0.7195 0.3154 0.7533 0.110 Uiso 1 1 calc R
N5 N 0.7615(15) 0.856(2) 0.6659(9) 0.105(8) Uani 1 1 d .
H5A H 0.7149 0.8404 0.6349 0.126 Uiso 1 1 calc R
N2 N 0.8548(17) 0.4967(16) 0.8947(9) 0.101(7) Uani 1 1 d .
H2A H 0.8730 0.4551 0.9087 0.122 Uiso 1 1 calc R
C8 C 0.7921(15) 0.7898(14) 0.6865(8) 0.053(4) Uani 1 1 d U
H8A H 0.7731 0.7240 0.6701 0.064 Uiso 1 1 calc R
C3 C 0.7913(15) 0.4507(17) 0.7388(9) 0.056(3) Uani 1 1 d U
H3 H 0.8657 0.4720 0.7500 0.067 Uiso 1 1 calc R
N4 N 0.751(2) 0.5012(16) 0.7180(9) 0.123(10) Uani 1 1 d .
H4A H 0.7882 0.5610 0.7109 0.148 Uiso 1 1 calc R
N7 N 0.441(2) 0.7226(14) 0.4229(9) 0.111(9) Uani 1 1 d .
H7A H 0.4902 0.7765 0.4146 0.133 Uiso 1 1 calc R

loop_
_atom_site_aniso_label
_atom_site_aniso_U_11
_atom_site_aniso_U_22
_atom_site_aniso_U_33
_atom_site_aniso_U_23
_atom_site_aniso_U_13
_atom_site_aniso_U_12
C14 0.081(13) 0.132(16) 0.22(2) 0.110(16) -0.028(14) 0.013(13)
C15 0.082(13) 0.132(16) 0.22(2) 0.117(16) -0.029(14) 0.016(13)
C13 0.076(13) 0.130(16) 0.22(2) 0.106(16) -0.027(14) 0.018(13)
N9 0.093(15) 0.17(2) 0.061(12) 0.021(13) 0.001(11) 0.095(17)
N8 0.068(12) 0.067(12) 0.069(12) 0.013(9) -0.005(9) 0.013(10)
O8W 0.41(5) 0.28(3) 0.070(14) 0.047(17) 0.08(2) 0.27(4)
N10 0.117(17) 0.076(13) 0.113(16) 0.047(12) 0.049(14) 0.065(13)
C10 0.037(7) 0.053(8) 0.075(9) -0.003(7) 0.009(6) 0.024(7)
O7W 0.123(15) 0.170(18) 0.072(11) 0.049(12) 0.022(10) 0.095(14)
O9W 0.055(4) 0.051(4) 0.048(4) 0.001(4) 0.009(4) 0.017(4)
O1W 0.081(7) 0.082(7) 0.077(7) 0.017(6) 0.014(6) 0.024(6)
C12 0.033(7) 0.052(7) 0.072(8) 0.003(7) 0.003(6) 0.028(6)
O3W 0.073(6) 0.072(6) 0.084(7) 0.008(6) 0.013(6) 0.019(5)
C11 0.039(7) 0.050(8) 0.066(8) 0.006(7) 0.003(6) 0.027(7)
O2W 0.088(8) 0.081(8) 0.070(8) 0.012(7) 0.019(7) 0.024(7)
O6W 0.035(6) 0.050(6) 0.043(6) 0.006(5) 0.003(5) 0.009(5)
O4W 0.051(6) 0.061(6) 0.079(6) 0.026(5) 0.008(5) 0.029(5)
O5W 0.040(6) 0.059(6) 0.069(7) 0.024(5) 0.010(5) 0.023(5)
Mo1 0.0174(5) 0.0176(5) 0.0215(5) 0.0071(4) 0.0045(4) 0.0103(4)
Mo2 0.0123(5) 0.0155(5) 0.0191(5) 0.0056(4) 0.0043(4) 0.0063(4)
Mo3 0.0141(5) 0.0160(5) 0.0203(5) 0.0053(4) 0.0041(4) 0.0071(4)
Mo4 0.0155(5) 0.0171(5) 0.0198(5) 0.0062(4) 0.0043(4) 0.0097(4)
Mo5 0.0132(5) 0.0168(5) 0.0203(5) 0.0037(4) 0.0014(4) 0.0077(4)
Mo6 0.0173(5) 0.0147(5) 0.0220(5) 0.0062(4) 0.0058(4) 0.0079(4)
Mo7 0.0156(5) 0.0149(5) 0.0210(5) 0.0039(4) 0.0020(4) 0.0078(4)
Mo8 0.0196(5) 0.0228(5) 0.0193(5) 0.0083(4) 0.0073(4) 0.0123(5)
Mo9 0.0220(5) 0.0195(5) 0.0175(5) 0.0060(4) 0.0066(4) 0.0115(5)
Mo10 0.0171(5) 0.0194(5) 0.0151(5) 0.0060(4) 0.0039(4) 0.0099(4)
Mo11 0.0180(5) 0.0221(5) 0.0185(5) 0.0057(4) 0.0067(4) 0.0116(4)
Mo12 0.0147(5) 0.0172(5) 0.0197(5) 0.0062(4) 0.0029(4) 0.0084(4)
Mo13 0.0180(5) 0.0171(5) 0.0183(5) 0.0071(4) 0.0036(4) 0.0091(4)
Mo14 0.0216(5) 0.0170(5) 0.0210(5) 0.0050(4) 0.0059(4) 0.0111(4)
Mo15 0.0203(5) 0.0200(5) 0.0203(5) 0.0081(4) 0.0057(4) 0.0109(5)
Mo16 0.0198(5) 0.0223(5) 0.0168(5) 0.0045(4) 0.0031(4) 0.0107(5)
Mo17 0.0206(5) 0.0193(5) 0.0209(5) 0.0032(4) 0.0043(4) 0.0122(5)
Mo18 0.0208(5) 0.0217(5) 0.0174(5) 0.0022(4) 0.0025(4) 0.0120(5)
Sr2 0.0202(6) 0.0188(5) 0.0168(5) 0.0061(4) 0.0056(4) 0.0113(5)
P1 0.0144(14) 0.0147(14) 0.0171(14) 0.0055(11) 0.0049(11) 0.0079(12)
P2 0.0120(14) 0.0151(14) 0.0161(14) 0.0048(11) 0.0035(11) 0.0074(12)
P3 0.0137(14) 0.0143(14) 0.0164(14) 0.0052(11) 0.0022(11) 0.0066(12)
P4 0.0180(15) 0.0171(15) 0.0198(15) 0.0041(12) 0.0023(12) 0.0097(13)
P5 0.0147(15) 0.0188(15) 0.0209(15) 0.0048(12) 0.0028(12) 0.0090(13)
P6 0.0160(15) 0.0192(15) 0.0224(16) 0.0082(12) 0.0064(12) 0.0100(13)
Sr1 0.0243(6) 0.0281(6) 0.0234(6) 0.0008(5) -0.0003(5) 0.0146(6)
O1 0.019(3) 0.022(3) 0.023(3) 0.009(2) 0.005(2) 0.012(2)
O2 0.021(2) 0.019(2) 0.022(2) 0.009(2) 0.007(2) 0.0126(19)
O3 0.019(2) 0.022(2) 0.021(2) 0.006(2) 0.006(2) 0.012(2)
O4 0.020(3) 0.022(3) 0.021(3) 0.006(2) 0.005(2) 0.012(2)
O5 0.022(3) 0.024(3) 0.023(3) 0.006(2) 0.006(2) 0.012(2)
O6 0.017(2) 0.019(2) 0.022(3) 0.005(2) 0.002(2) 0.013(2)
O7 0.021(3) 0.024(3) 0.024(3) 0.008(2) 0.009(2) 0.013(2)
O8 0.024(3) 0.020(3) 0.022(3) 0.008(2) 0.005(2) 0.012(2)
O9 0.019(3) 0.021(3) 0.021(3) 0.010(2) 0.005(2) 0.010(2)
O10 0.024(3) 0.025(3) 0.023(3) 0.003(2) 0.004(2) 0.013(2)
O11 0.022(3) 0.020(3) 0.020(3) 0.009(2) 0.006(2) 0.011(2)
O12 0.019(3) 0.017(3) 0.023(3) 0.006(2) 0.006(2) 0.010(2)
O13 0.019(2) 0.020(2) 0.021(3) 0.005(2) 0.004(2) 0.011(2)
O14 0.018(2) 0.021(2) 0.020(3) 0.007(2) 0.006(2) 0.011(2)
O15 0.018(2) 0.023(3) 0.025(3) 0.009(2) 0.008(2) 0.011(2)
O16 0.019(2) 0.023(2) 0.021(2) 0.006(2) 0.005(2) 0.012(2)
O17 0.018(3) 0.020(3) 0.024(3) 0.005(2) 0.004(2) 0.011(2)
O18 0.018(2) 0.017(2) 0.024(3) 0.009(2) 0.009(2) 0.011(2)
O19 0.024(3) 0.020(3) 0.023(3) 0.009(3) 0.001(3) 0.015(2)
O20 0.023(3) 0.020(2) 0.021(3) 0.010(2) 0.005(2) 0.013(2)
O21 0.019(2) 0.021(2) 0.022(2) 0.006(2) 0.004(2) 0.0124(19)
O22 0.024(3) 0.022(3) 0.022(3) 0.006(2) 0.002(2) 0.014(2)
O23 0.021(3) 0.020(3) 0.020(3) 0.007(2) 0.005(2) 0.012(2)
O24 0.020(3) 0.021(3) 0.027(3) 0.010(2) 0.007(2) 0.010(2)
O25 0.025(4) 0.021(4) 0.026(4) 0.003(3) 0.002(3) 0.013(3)
O26 0.024(3) 0.021(3) 0.023(3) 0.005(2) 0.007(2) 0.012(2)
O27 0.018(3) 0.022(3) 0.022(3) 0.005(3) 0.003(2) 0.010(2)
O28 0.023(3) 0.022(3) 0.022(3) 0.005(3) 0.006(3) 0.010(3)
O29 0.014(3) 0.023(3) 0.023(3) 0.005(3) 0.004(2) 0.011(2)
O30 0.022(4) 0.027(4) 0.024(4) 0.010(3) 0.010(3) 0.012(3)
O31 0.019(2) 0.021(2) 0.019(3) 0.007(2) 0.004(2) 0.011(2)
O32 0.021(2) 0.021(2) 0.021(2) 0.005(2) 0.005(2) 0.013(2)
O33 0.020(3) 0.020(3) 0.023(3) 0.007(2) 0.004(2) 0.012(2)
O34 0.021(3) 0.020(3) 0.021(3) 0.006(2) 0.004(2) 0.012(2)
O35 0.019(2) 0.022(3) 0.024(3) 0.008(2) 0.008(2) 0.011(2)
O36 0.024(3) 0.018(2) 0.024(3) 0.010(2) 0.007(2) 0.014(2)
O37 0.020(3) 0.019(3) 0.025(3) 0.009(2) 0.007(2) 0.011(2)
O38 0.023(3) 0.021(3) 0.023(3) 0.008(2) 0.005(2) 0.012(2)
O39 0.024(3) 0.022(3) 0.024(3) 0.009(2) 0.008(2) 0.013(2)
O40 0.021(3) 0.021(3) 0.027(3) 0.005(3) 0.005(3) 0.013(2)
O41 0.021(3) 0.027(3) 0.025(3) 0.009(3) 0.004(3) 0.015(3)
O42 0.021(3) 0.026(3) 0.021(3) 0.007(3) 0.003(2) 0.016(2)
O43 0.021(3) 0.024(3) 0.023(3) 0.008(2) 0.007(2) 0.013(2)
O44 0.022(3) 0.022(3) 0.020(3) 0.008(2) 0.005(2) 0.009(2)
O45 0.025(3) 0.028(3) 0.022(3) 0.006(2) 0.008(2) 0.013(2)
O46 0.018(4) 0.024(4) 0.031(4) 0.004(3) -0.001(3) 0.007(3)
O47 0.022(3) 0.025(3) 0.025(3) 0.008(2) 0.006(2) 0.014(2)
O48 0.032(4) 0.029(4) 0.037(5) 0.007(4) 0.009(4) 0.019(4)
O49 0.023(4) 0.032(4) 0.037(4) 0.012(4) 0.009(3) 0.013(3)
O50 0.020(4) 0.027(4) 0.029(4) 0.012(3) 0.011(3) 0.015(3)
O51 0.025(3) 0.021(3) 0.024(3) 0.009(2) 0.006(3) 0.015(2)
O52 0.028(4) 0.028(4) 0.033(4) 0.004(3) 0.007(3) 0.021(3)
O53 0.023(3) 0.023(3) 0.027(3) 0.009(2) 0.007(2) 0.013(2)
O54 0.024(4) 0.032(4) 0.022(4) 0.008(3) 0.004(3) 0.016(3)
O55 0.017(4) 0.025(4) 0.028(4) 0.008(3) 0.004(3) 0.010(3)
O56 0.023(3) 0.021(3) 0.026(3) 0.009(3) 0.005(3) 0.013(2)
O57 0.025(3) 0.022(3) 0.026(3) 0.005(2) 0.004(2) 0.012(2)
O58 0.024(3) 0.028(3) 0.021(3) 0.003(3) 0.001(3) 0.010(3)
O59 0.021(4) 0.031(4) 0.022(4) 0.004(3) 0.009(3) 0.015(3)
O60 0.021(3) 0.020(3) 0.023(3) 0.005(2) 0.003(2) 0.013(2)
O61 0.027(4) 0.032(4) 0.028(4) -0.001(4) 0.002(3) 0.017(4)
O62 0.022(4) 0.024(4) 0.030(4) 0.011(3) 0.004(3) 0.008(3)
O63 0.028(3) 0.024(3) 0.027(3) 0.008(3) 0.008(3) 0.013(3)
O64 0.037(5) 0.030(4) 0.028(4) 0.006(4) 0.000(4) 0.020(4)
O65 0.033(4) 0.026(4) 0.023(4) 0.016(3) 0.007(3) 0.015(4)
O66 0.032(4) 0.028(4) 0.031(4) 0.000(3) 0.001(4) 0.012(4)
O67 0.019(4) 0.030(4) 0.034(5) 0.006(4) 0.003(3) 0.012(4)
O68 0.024(3) 0.020(3) 0.024(3) 0.009(3) 0.009(3) 0.010(3)
O69 0.025(4) 0.031(4) 0.031(4) 0.008(4) 0.004(4) 0.015(4)
O70 0.026(4) 0.031(4) 0.034(4) 0.008(4) 0.017(4) 0.011(4)
O71 0.021(4) 0.029(4) 0.027(4) 0.010(3) 0.011(3) 0.010(3)
O72 0.036(4) 0.029(4) 0.026(4) 0.003(3) 0.001(4) 0.016(4)
O73 0.031(4) 0.038(5) 0.022(4) 0.005(4) 0.003(3) 0.022(4)
O74 0.022(4) 0.027(4) 0.034(5) 0.011(4) 0.013(3) 0.011(3)
O75 0.044(5) 0.071(6) 0.047(5) 0.003(5) 0.008(4) 0.029(5)
O76 0.054(7) 0.062(7) 0.082(8) 0.015(6) 0.015(6) 0.034(6)
O77 0.053(7) 0.075(7) 0.084(8) 0.042(6) 0.018(6) 0.013(6)
C5 0.025(5) 0.038(5) 0.058(6) 0.027(5) 0.030(5) 0.016(4)
C9 0.035(6) 0.040(6) 0.051(7) 0.024(5) 0.020(5) 0.031(5)
C2 0.033(6) 0.049(6) 0.067(7) 0.025(6) 0.030(5) 0.026(5)
C7 0.044(7) 0.044(7) 0.053(7) 0.025(6) 0.012(6) 0.033(6)
C1 0.033(6) 0.051(6) 0.070(7) 0.025(6) 0.027(5) 0.021(5)
N6 0.078(12) 0.050(10) 0.122(16) 0.022(10) 0.055(12) 0.035(9)
C6 0.030(5) 0.046(6) 0.067(6) 0.018(5) 0.022(5) 0.017(5)
C4 0.030(5) 0.049(6) 0.068(7) 0.031(5) 0.021(5) 0.013(5)
N1 0.107(17) 0.123(19) 0.124(19) 0.067(16) 0.050(15) 0.072(15)
N3 0.15(2) 0.124(18) 0.059(11) 0.030(11) 0.023(12) 0.117(18)
N5 0.056(12) 0.18(2) 0.102(16) 0.065(17) 0.006(11) 0.068(15)
N2 0.103(17) 0.110(17) 0.112(17) 0.053(14) 0.008(13) 0.067(15)
C8 0.052(7) 0.050(7) 0.062(7) 0.023(6) 0.011(6) 0.025(6)
C3 0.033(5) 0.058(5) 0.071(6) 0.018(5) 0.022(5) 0.014(5)
N4 0.19(3) 0.069(14) 0.072(14) 0.005(11) 0.070(16) 0.023(16)
N7 0.17(2) 0.053(12) 0.103(17) 0.028(11) 0.077(17) 0.036(14)

loop_
_atom_type_symbol
_atom_type_description
_atom_type_scat_dispersion_real
_atom_type_scat_dispersion_imag
_atom_type_scat_source
C C 0.0033 0.0016 'International Tables Vol C Tables 4.2.6.8 and 6.1.1.4'
H H 0.0000 0.0000 'International Tables Vol C Tables 4.2.6.8 and 6.1.1.4'
N N 0.0061 0.0033 'International Tables Vol C Tables 4.2.6.8 and 6.1.1.4'
O O 0.0106 0.0060 'International Tables Vol C Tables 4.2.6.8 and 6.1.1.4'
P P 0.1023 0.0942 'International Tables Vol C Tables 4.2.6.8 and 6.1.1.4'
Cu Cu 0.3201 1.2651 'International Tables Vol C Tables 4.2.6.8 and 6.1.1.4'
Sr Sr -1.5307 3.2498 'International Tables Vol C Tables 4.2.6.8 and 6.1.1.4'
Mo Mo -1.6832 0.6857 'International Tables Vol C Tables 4.2.6.8 and 6.1.1.4'

loop_
_geom_angle_atom_site_label_1
_geom_angle_atom_site_label_2
_geom_angle_atom_site_label_3
_geom_angle
_geom_angle_site_symmetry_1
_geom_angle_site_symmetry_3
C15 C14 N9 111(3) . .
C14 C15 N8 102(2) . .
N8 C13 N9 113(3) . .
C13 N9 C14 104(2) . .
C13 N8 C15 108(2) . .
C10 N10 C12 105.0(17) . .
C11 C10 N10 108.5(17) . .
N7 C12 N10 104.7(17) . .
N7 C11 C10 111.0(19) . .
O54 Mo1 O11 104.9(4) . .
O54 Mo1 O51 101.2(4) . .
O11 Mo1 O51 99.2(4) . .
O54 Mo1 O20 99.7(4) . .
O11 Mo1 O20 149.5(3) . .
O51 Mo1 O20 93.2(4) . .
O54 Mo1 O38 98.9(4) . .
O11 Mo1 O38 85.1(3) . .
O51 Mo1 O38 157.5(3) . .
O20 Mo1 O38 73.5(3) . .
O54 Mo1 O2 170.3(4) . .
O11 Mo1 O2 84.6(3) . .
O51 Mo1 O2 74.6(3) . .
O20 Mo1 O2 72.1(3) . .
O38 Mo1 O2 83.9(3) . .
O55 Mo2 O1 98.9(4) . .
O55 Mo2 O35 101.7(4) . .
O1 Mo2 O35 92.7(3) . .
O55 Mo2 O27 96.0(4) . .
O1 Mo2 O27 92.3(3) . .
O35 Mo2 O27 160.6(3) . .
O55 Mo2 O34 92.9(4) . .
O1 Mo2 O34 167.6(3) . .
O35 Mo2 O34 88.6(3) . .
O27 Mo2 O34 82.6(3) . .
O55 Mo2 O14 172.9(3) . .
O1 Mo2 O14 85.0(3) . .
O35 Mo2 O14 84.0(3) . .
O27 Mo2 O14 77.9(3) . .
O34 Mo2 O14 82.9(3) . .
O67 Mo3 O1 98.8(4) . .
O67 Mo3 O15 103.3(4) . .
O1 Mo3 O15 93.5(3) . .
O67 Mo3 O37 92.9(4) . .
O1 Mo3 O37 167.6(3) . .
O15 Mo3 O37 87.9(3) . .
O67 Mo3 O56 93.2(4) . .
O1 Mo3 O56 93.2(3) . .
O15 Mo3 O56 161.0(3) . .
O37 Mo3 O56 81.8(3) . .
O67 Mo3 O18 170.0(4) . .
O1 Mo3 O18 85.9(3) . .
O15 Mo3 O18 85.2(3) . .
O37 Mo3 O18 81.9(3) . .
O56 Mo3 O18 77.6(3) . .
O19 Mo4 O34 102.9(4) . .
O19 Mo4 O60 103.3(4) . .
O34 Mo4 O60 98.7(4) . .
O19 Mo4 O13 99.4(4) . .
O34 Mo4 O13 151.5(3) . .
O60 Mo4 O13 93.1(3) . .
O19 Mo4 O32 96.8(4) . .
O34 Mo4 O32 86.0(3) . .
O60 Mo4 O32 157.7(3) . .
O13 Mo4 O32 73.9(3) . .
O19 Mo4 O21 171.8(3) . .
O34 Mo4 O21 85.3(3) . .
O60 Mo4 O21 75.0(3) . .
O13 Mo4 O21 72.8(3) . .
O32 Mo4 O21 83.7(3) . .
O46 Mo5 O4 99.2(4) . .
O46 Mo5 O22 102.7(4) . .
O4 Mo5 O22 93.5(3) . .
O46 Mo5 O17 92.0(4) . .
O4 Mo5 O17 167.6(3) . .
O22 Mo5 O17 89.3(3) . .
O46 Mo5 O29 94.1(4) . .
O4 Mo5 O29 92.3(3) . .
O22 Mo5 O29 161.1(3) . .
O17 Mo5 O29 81.5(3) . .
O46 Mo5 O6 171.2(4) . .
O4 Mo5 O6 85.4(3) . .
O22 Mo5 O6 84.4(3) . .
O17 Mo5 O6 82.9(3) . .
O29 Mo5 O6 78.1(3) . .
O25 Mo6 O68 102.1(4) . .
O25 Mo6 O37 103.5(4) . .
O68 Mo6 O37 99.9(4) . .
O25 Mo6 O20 98.4(4) . .
O68 Mo6 O20 94.2(3) . .
O37 Mo6 O20 150.8(3) . .
O25 Mo6 O36 95.3(4) . .
O68 Mo6 O36 159.9(4) . .
O37 Mo6 O36 85.6(3) . .
O20 Mo6 O36 73.1(3) . .
O25 Mo6 O2 171.7(3) . .
O68 Mo6 O2 77.0(3) . .
O37 Mo6 O2 84.8(3) . .
O20 Mo6 O2 73.5(3) . .
O36 Mo6 O2 84.3(3) . .
O62 Mo7 O17 102.9(4) . .
O62 Mo7 O40 103.5(4) . .
O17 Mo7 O40 99.6(4) . .
O62 Mo7 O13 99.4(4) . .
O17 Mo7 O13 150.1(3) . .
O40 Mo7 O13 94.2(3) . .
O62 Mo7 O33 97.1(4) . .
O17 Mo7 O33 84.7(3) . .
O40 Mo7 O33 157.3(4) . .
O13 Mo7 O33 73.0(3) . .
O62 Mo7 O21 172.0(3) . .
O17 Mo7 O21 85.1(3) . .
O40 Mo7 O21 75.4(3) . .
O13 Mo7 O21 72.9(3) . .
O33 Mo7 O21 82.9(3) . .
O74 Mo8 O5 100.8(4) . .
O74 Mo8 O15 100.8(4) . .
O5 Mo8 O15 91.7(4) . .
O74 Mo8 O43 100.9(4) . .
O5 Mo8 O43 92.3(4) . .
O15 Mo8 O43 156.7(3) . .
O74 Mo8 O24 93.5(4) . .
O5 Mo8 O24 165.7(3) . .
O15 Mo8 O24 86.4(3) . .
O43 Mo8 O24 84.1(3) . .
O74 Mo8 O3 169.5(4) . .
O5 Mo8 O3 87.8(3) . .
O15 Mo8 O3 84.7(3) . .
O43 Mo8 O3 72.6(3) . .
O24 Mo8 O3 77.8(3) . .
O70 Mo9 O72 102.2(5) . .
O70 Mo9 O8 99.9(4) . .
O72 Mo9 O8 99.1(4) . .
O70 Mo9 O39 96.9(4) . .
O72 Mo9 O39 97.0(4) . .
O8 Mo9 O39 153.7(3) . .
O70 Mo9 O9 92.4(4) . .
O72 Mo9 O9 165.4(4) . .
O8 Mo9 O9 78.2(3) . .
O39 Mo9 O9 81.0(3) . .
O70 Mo9 O7 168.7(4) . .
O72 Mo9 O7 89.1(4) . .
O8 Mo9 O7 77.5(3) . .
O39 Mo9 O7 82.1(3) . .
O9 Mo9 O7 76.4(3) . .
O70 Mo9 Sr2 126.0(3) . .
O72 Mo9 Sr2 123.7(3) . .
O8 Mo9 Sr2 50.4(2) . .
O39 Mo9 Sr2 103.3(2) . .
O9 Mo9 Sr2 44.0(2) . .
O7 Mo9 Sr2 44.2(2) . .
O58 Mo10 O30 102.1(4) . .
O58 Mo10 O8 101.3(4) . .
O30 Mo10 O8 99.5(4) . .
O58 Mo10 O44 94.5(4) . .
O30 Mo10 O44 96.7(4) . .
O8 Mo10 O44 154.3(3) . .
O58 Mo10 O12 165.2(4) . .
O30 Mo10 O12 92.2(4) . .
O8 Mo10 O12 79.6(3) . .
O44 Mo10 O12 80.1(3) . .
O58 Mo10 O23 88.7(4) . .
O30 Mo10 O23 169.0(4) . .
O8 Mo10 O23 79.3(3) . .
O44 Mo10 O23 81.0(3) . .
O12 Mo10 O23 76.9(3) . .
O58 Mo10 Sr2 124.2(3) . .
O30 Mo10 Sr2 127.1(3) . .
O8 Mo10 Sr2 51.3(2) . .
O44 Mo10 Sr2 103.1(2) . .
O12 Mo10 Sr2 45.5(2) . .
O23 Mo10 Sr2 44.26(19) . .
O59 Mo11 O35 101.0(4) . .
O59 Mo11 O5 100.6(4) . .
O35 Mo11 O5 92.4(4) . .
O59 Mo11 O45 100.7(4) . .
O35 Mo11 O45 156.6(3) . .
O5 Mo11 O45 91.9(4) . .
O59 Mo11 O47 92.7(4) . .
O35 Mo11 O47 87.2(3) . .
O5 Mo11 O47 166.5(3) . .
O45 Mo11 O47 83.3(3) . .
O59 Mo11 O16 169.3(4) . .
O35 Mo11 O16 84.9(3) . .
O5 Mo11 O16 88.0(3) . .
O45 Mo11 O16 72.3(3) . .
O47 Mo11 O16 78.6(3) . .
O69 Mo12 O4 99.2(4) . .
O69 Mo12 O26 102.1(4) . .
O4 Mo12 O26 93.4(3) . .
O69 Mo12 O11 93.1(4) . .
O4 Mo12 O11 166.8(3) . .
O26 Mo12 O11 88.9(3) . .
O69 Mo12 O28 95.5(4) . .
O4 Mo12 O28 91.5(3) . .
O26 Mo12 O28 160.7(4) . .
O11 Mo12 O28 82.3(3) . .
O69 Mo12 O31 171.6(4) . .
O4 Mo12 O31 85.3(3) . .
O26 Mo12 O31 84.7(3) . .
O11 Mo12 O31 82.0(3) . .
O28 Mo12 O31 77.1(3) . .
O49 Mo13 O41 102.7(4) . .
O49 Mo13 O44 104.0(4) . .
O41 Mo13 O44 103.6(4) . .
O49 Mo13 O13 98.6(4) . .
O41 Mo13 O13 97.4(4) . .
O44 Mo13 O13 144.6(3) . .
O49 Mo13 O33 88.0(4) . .
O41 Mo13 O33 164.3(3) . .
O44 Mo13 O33 84.6(3) . .
O13 Mo13 O33 69.3(3) . .
O49 Mo13 O32 166.4(4) . .
O41 Mo13 O32 85.1(3) . .
O44 Mo13 O32 84.5(3) . .
O13 Mo13 O32 69.1(3) . .
O33 Mo13 O32 82.3(3) . .
O52 Mo14 O63 103.2(4) . .
O52 Mo14 O39 103.6(4) . .
O63 Mo14 O39 102.4(4) . .
O52 Mo14 O20 99.1(4) . .
O63 Mo14 O20 100.4(4) . .
O39 Mo14 O20 142.9(3) . .
O52 Mo14 O38 86.4(4) . .
O63 Mo14 O38 167.2(4) . .
O39 Mo14 O38 83.2(3) . .
O20 Mo14 O38 69.3(3) . .
O52 Mo14 O36 166.0(4) . .
O63 Mo14 O36 86.3(4) . .
O39 Mo14 O36 83.9(3) . .
O20 Mo14 O36 68.7(3) . .
O38 Mo14 O36 82.9(3) . .
O65 Mo15 O53 104.3(4) . .
O65 Mo15 O24 104.5(4) . .
O53 Mo15 O24 96.2(4) . .
O65 Mo15 O51 97.4(4) . .
O53 Mo15 O51 91.0(4) . .
O24 Mo15 O51 154.4(3) . .
O65 Mo15 O68 95.6(4) . .
O53 Mo15 O68 157.9(3) . .
O24 Mo15 O68 87.8(4) . .
O51 Mo15 O68 76.8(3) . .
O65 Mo15 O2 163.1(4) . .
O53 Mo15 O2 88.5(3) . .
O24 Mo15 O2 84.6(3) . .
O51 Mo15 O2 71.0(3) . .
O68 Mo15 O2 70.2(3) . .
O73 Mo16 O10 99.9(4) . .
O73 Mo16 O26 102.6(4) . .
O10 Mo16 O26 91.8(4) . .
O73 Mo16 O43 100.4(4) . .
O10 Mo16 O43 92.5(3) . .
O26 Mo16 O43 155.5(4) . .
O73 Mo16 O53 93.4(4) . .
O10 Mo16 O53 166.5(4) . .
O26 Mo16 O53 87.6(3) . .
O43 Mo16 O53 82.6(3) . .
O73 Mo16 O3 169.4(4) . .
O10 Mo16 O3 87.4(3) . .
O26 Mo16 O3 84.7(3) . .
O43 Mo16 O3 71.4(3) . .
O53 Mo16 O3 79.1(3) . .
O48 Mo17 O57 104.3(4) . .
O48 Mo17 O47 103.1(4) . .
O57 Mo17 O47 96.2(4) . .
O48 Mo17 O40 98.2(4) . .
O57 Mo17 O40 88.1(4) . .
O47 Mo17 O40 156.4(4) . .
O48 Mo17 O60 97.3(4) . .
O57 Mo17 O60 155.5(3) . .
O47 Mo17 O60 89.7(3) . .
O40 Mo17 O60 77.6(3) . .
O48 Mo17 O21 164.7(4) . .
O57 Mo17 O21 86.2(3) . .
O47 Mo17 O21 86.4(3) . .
O40 Mo17 O21 70.8(3) . .
O60 Mo17 O21 70.4(3) . .
O61 Mo18 O10 101.6(4) . .
O61 Mo18 O22 101.9(4) . .
O10 Mo18 O22 91.5(4) . .
O61 Mo18 O45 99.9(4) . .
O10 Mo18 O45 92.2(4) . .
O22 Mo18 O45 156.6(4) . .
O61 Mo18 O57 92.0(4) . .
O10 Mo18 O57 166.4(4) . .
O22 Mo18 O57 87.2(3) . .
O45 Mo18 O57 83.8(3) . .
O61 Mo18 O16 168.7(4) . .
O10 Mo18 O16 87.5(3) . .
O22 Mo18 O16 84.3(3) . .
O45 Mo18 O16 72.8(3) . .
O57 Mo18 O16 78.9(3) . .
O23 Sr2 O9 116.2(2) . .
O23 Sr2 O7 81.3(3) . .
O9 Sr2 O7 65.2(3) . .
O23 Sr2 O12 65.4(3) . .
O9 Sr2 O12 81.8(2) . .
O7 Sr2 O12 115.4(3) . .
O23 Sr2 O6 102.4(2) . .
O9 Sr2 O6 119.8(2) . .
O7 Sr2 O6 170.1(3) . .
O12 Sr2 O6 74.3(2) . .
O23 Sr2 O31 169.9(2) . .
O9 Sr2 O31 73.7(2) . .
O7 Sr2 O31 102.6(2) . .
O12 Sr2 O31 119.8(3) . .
O6 Sr2 O31 72.3(2) . .
O23 Sr2 O14 73.7(2) . .
O9 Sr2 O14 170.0(2) . .
O7 Sr2 O14 119.3(3) . .
O12 Sr2 O14 102.8(2) . .
O6 Sr2 O14 54.3(2) . .
O31 Sr2 O14 96.4(2) . .
O23 Sr2 O18 118.7(3) . .
O9 Sr2 O18 102.3(2) . .
O7 Sr2 O18 73.8(2) . .
O12 Sr2 O18 170.8(2) . .
O6 Sr2 O18 96.5(2) . .
O31 Sr2 O18 54.7(2) . .
O14 Sr2 O18 71.9(2) . .
O23 Sr2 O8 58.7(2) . .
O9 Sr2 O8 57.5(2) . .
O7 Sr2 O8 57.8(2) . .
O12 Sr2 O8 57.6(2) . .
O6 Sr2 O8 132.0(2) . .
O31 Sr2 O8 131.2(2) . .
O14 Sr2 O8 132.4(2) . .
O18 Sr2 O8 131.5(2) . .
O23 Sr2 P1 145.27(19) . .
O9 Sr2 P1 89.11(18) . .
O7 Sr2 P1 89.37(19) . .
O12 Sr2 P1 146.18(19) . .
O6 Sr2 P1 82.42(17) . .
O31 Sr2 P1 27.33(18) . .
O14 Sr2 P1 82.22(17) . .
O18 Sr2 P1 27.50(17) . .
O8 Sr2 P1 139.67(17) . .
O23 Sr2 P2 88.81(18) . .
O9 Sr2 P2 146.11(19) . .
O7 Sr2 P2 145.61(19) . .
O12 Sr2 P2 89.39(18) . .
O6 Sr2 P2 27.19(17) . .
O31 Sr2 P2 82.80(18) . .
O14 Sr2 P2 27.13(18) . .
O18 Sr2 P2 82.63(17) . .
O8 Sr2 P2 140.11(17) . .
P1 Sr2 P2 80.22(7) . .
O23 Sr2 Mo10 38.23(18) . .
O9 Sr2 Mo10 83.08(17) . .
O7 Sr2 Mo10 82.79(18) . .
O12 Sr2 Mo10 37.42(18) . .
O6 Sr2 Mo10 105.85(17) . .
O31 Sr2 Mo10 150.83(17) . .
O14 Sr2 Mo10 105.97(17) . .
O18 Sr2 Mo10 150.58(18) . .
O8 Sr2 Mo10 31.03(16) . .
P1 Sr2 Mo10 170.69(6) . .
P2 Sr2 Mo10 109.08(6) . .
O31 P1 O18 108.3(4) . .
O31 P1 O3 111.6(5) . .
O18 P1 O3 111.0(4) . .
O31 P1 O2 109.6(4) . .
O18 P1 O2 108.8(4) . .
O3 P1 O2 107.6(4) . .
O31 P1 Sr2 54.0(3) . .
O18 P1 Sr2 54.5(3) . .
O3 P1 Sr2 124.1(3) . .
O2 P1 Sr2 128.3(3) . .
O14 P2 O6 107.7(4) . .
O14 P2 O16 111.5(5) . .
O6 P2 O16 110.4(4) . .
O14 P2 O21 110.1(4) . .
O6 P2 O21 109.8(4) . .
O16 P2 O21 107.3(4) . .
O14 P2 Sr2 54.1(3) . .
O6 P2 Sr2 53.7(3) . .
O16 P2 Sr2 124.3(3) . .
O21 P2 Sr2 128.4(3) . .
O42 P3 O23 113.2(5) . .
O42 P3 O27 109.7(5) . .
O23 P3 O27 108.5(4) . .
O42 P3 O32 109.1(5) . .
O23 P3 O32 107.1(5) . .
O27 P3 O32 109.1(5) . .
O42 P3 Sr2 144.4(3) . .
O23 P3 Sr2 32.1(3) . .
O27 P3 Sr2 85.6(3) . .
O32 P3 Sr2 94.8(3) . .
O7 P4 O56 111.3(5) . .
O7 P4 O66 111.5(5) . .
O56 P4 O66 104.4(5) . .
O7 P4 O36 109.6(5) . .
O56 P4 O36 111.1(5) . .
O66 P4 O36 108.9(5) . .
O7 P4 Sr2 34.6(3) . .
O56 P4 Sr2 87.7(3) . .
O66 P4 Sr2 144.5(4) . .
O36 P4 Sr2 97.0(3) . .
O12 P5 O71 110.8(5) . .
O12 P5 O29 110.4(5) . .
O71 P5 O29 108.4(5) . .
O12 P5 O33 108.3(5) . .
O71 P5 O33 109.2(5) . .
O29 P5 O33 109.7(5) . .
O12 P5 Sr2 34.5(3) . .
O71 P5 Sr2 144.3(4) . .
O29 P5 Sr2 86.4(3) . .
O33 P5 Sr2 95.1(3) . .
O50 P6 O28 108.0(5) . .
O50 P6 O9 111.3(5) . .
O28 P6 O9 110.1(5) . .
O50 P6 O38 110.3(5) . .
O28 P6 O38 109.7(5) . .
O9 P6 O38 107.5(5) . .
O50 P6 Sr2 143.2(3) . .
O28 P6 Sr2 85.5(3) . .
O9 P6 Sr2 33.6(3) . .
O38 P6 Sr2 96.0(3) . .
O41 Sr1 O42 85.4(3) . 2_667
O41 Sr1 O75 128.5(3) . .
O42 Sr1 O75 135.2(3) 2_667 .
O41 Sr1 O64 77.4(3) . .
O42 Sr1 O64 68.5(3) 2_667 .
O75 Sr1 O64 89.2(3) . .
O41 Sr1 O63 79.9(3) . 1_545
O42 Sr1 O63 150.5(3) 2_667 1_545
O75 Sr1 O63 72.6(3) . 1_545
O64 Sr1 O63 131.4(3) . 1_545
O41 Sr1 O76 136.4(3) . .
O42 Sr1 O76 85.8(3) 2_667 .
O75 Sr1 O76 85.4(4) . .
O64 Sr1 O76 136.8(3) . .
O63 Sr1 O76 87.4(3) 1_545 .
O41 Sr1 O58 146.3(3) . 2_667
O42 Sr1 O58 73.5(3) 2_667 2_667
O75 Sr1 O58 62.3(3) . 2_667
O64 Sr1 O58 70.5(3) . 2_667
O63 Sr1 O58 129.9(3) 1_545 2_667
O76 Sr1 O58 69.1(3) . 2_667
O41 Sr1 O77 67.1(4) . .
O42 Sr1 O77 77.8(4) 2_667 .
O75 Sr1 O77 137.7(4) . .
O64 Sr1 O77 132.4(4) . .
O63 Sr1 O77 72.9(4) 1_545 .
O76 Sr1 O77 69.2(4) . .
O58 Sr1 O77 130.4(3) 2_667 .
O41 Sr1 O19 66.4(2) . .
O42 Sr1 O19 128.8(2) 2_667 .
O75 Sr1 O19 63.0(3) . .
O64 Sr1 O19 64.3(3) . .
O63 Sr1 O19 67.3(2) 1_545 .
O76 Sr1 O19 143.8(3) . .
O58 Sr1 O19 107.0(2) 2_667 .
O77 Sr1 O19 122.5(3) . .
Mo2 O1 Mo3 170.0(5) . .
P1 O2 Mo6 127.4(4) . .
P1 O2 Mo15 119.8(4) . .
Mo6 O2 Mo15 90.6(3) . .
P1 O2 Mo1 125.9(4) . .
Mo6 O2 Mo1 93.1(3) . .
Mo15 O2 Mo1 89.3(2) . .
P1 O3 Mo8 129.2(5) . .
P1 O3 Mo16 128.6(4) . .
Mo8 O3 Mo16 94.4(3) . .
Mo5 O4 Mo12 168.8(5) . .
Mo8 O5 Mo11 171.2(5) . .
P2 O6 Mo5 130.1(5) . .
P2 O6 Sr2 99.1(4) . .
Mo5 O6 Sr2 130.6(3) . .
P4 O7 Mo9 127.7(5) . .
P4 O7 Sr2 126.0(4) . .
Mo9 O7 Sr2 97.9(3) . .
Mo10 O8 Mo9 163.8(5) . .
Mo10 O8 Sr2 97.7(3) . .
Mo9 O8 Sr2 98.5(3) . .
P6 O9 Mo9 127.4(5) . .
P6 O9 Sr2 127.2(4) . .
Mo9 O9 Sr2 99.1(3) . .
Mo16 O10 Mo18 172.4(5) . .
Mo1 O11 Mo12 149.6(5) . .
P5 O12 Mo10 129.1(5) . .
P5 O12 Sr2 126.4(4) . .
Mo10 O12 Sr2 97.1(3) . .
Mo7 O13 Mo4 117.2(4) . .
Mo7 O13 Mo13 111.4(4) . .
Mo4 O13 Mo13 111.2(4) . .
P2 O14 Mo2 130.4(5) . .
P2 O14 Sr2 98.8(4) . .
Mo2 O14 Sr2 130.7(3) . .
Mo8 O15 Mo3 158.8(5) . .
P2 O16 Mo18 129.9(5) . .
P2 O16 Mo11 127.9(4) . .
Mo18 O16 Mo11 94.7(3) . .
Mo7 O17 Mo5 149.0(5) . .
P1 O18 Mo3 130.5(4) . .
P1 O18 Sr2 98.0(4) . .
Mo3 O18 Sr2 131.1(3) . .
Mo4 O19 Sr1 141.9(4) . .
Mo14 O20 Mo6 113.3(4) . .
Mo14 O20 Mo1 111.3(4) . .
Mo6 O20 Mo1 116.5(4) . .
P2 O21 Mo4 126.3(4) . .
P2 O21 Mo7 126.9(4) . .
Mo4 O21 Mo7 92.6(3) . .
P2 O21 Mo17 120.4(4) . .
Mo4 O21 Mo17 90.1(3) . .
Mo7 O21 Mo17 89.7(3) . .
Mo5 O22 Mo18 159.4(5) . .
P3 O23 Mo10 126.5(4) . .
P3 O23 Sr2 129.3(4) . .
Mo10 O23 Sr2 97.5(3) . .
Mo15 O24 Mo8 139.9(4) . .
Mo12 O26 Mo16 159.7(5) . .
P3 O27 Mo2 137.0(5) . .
P6 O28 Mo12 137.3(5) . .
P5 O29 Mo5 135.9(5) . .
P1 O31 Mo12 130.1(5) . .
P1 O31 Sr2 98.6(4) . .
Mo12 O31 Sr2 130.9(3) . .
P3 O32 Mo4 136.4(5) . .
P3 O32 Mo13 121.9(4) . .
Mo4 O32 Mo13 98.6(3) . .
P5 O33 Mo7 136.4(5) . .
P5 O33 Mo13 121.5(4) . .
Mo7 O33 Mo13 98.7(3) . .
Mo4 O34 Mo2 147.9(4) . .
Mo11 O35 Mo2 159.7(5) . .
P4 O36 Mo6 136.1(5) . .
P4 O36 Mo14 124.0(4) . .
Mo6 O36 Mo14 98.0(3) . .
Mo6 O37 Mo3 148.7(5) . .
P6 O38 Mo1 136.5(5) . .
P6 O38 Mo14 122.9(5) . .
Mo1 O38 Mo14 98.1(3) . .
Mo14 O39 Mo9 158.0(5) . .
Mo7 O40 Mo17 123.6(4) . .
Mo13 O41 Sr1 155.9(5) . .
P3 O42 Sr1 136.3(4) . 2_667
Mo8 O43 Mo16 121.4(4) . .
Mo13 O44 Mo10 157.2(5) . .
Mo11 O45 Mo18 120.1(4) . .
Mo17 O47 Mo11 140.3(4) . .
Mo1 O51 Mo15 124.2(4) . .
Mo15 O53 Mo16 139.5(5) . .
P4 O56 Mo3 135.7(5) . .
Mo17 O57 Mo18 138.8(5) . .
Mo10 O58 Sr1 147.4(5) . 2_667
Mo4 O60 Mo17 123.7(4) . .
Mo14 O63 Sr1 159.1(5) . 1_565
Mo6 O68 Mo15 121.5(4) . .
C6 C5 N1 109.1(16) . .
N6 C9 C8 110.1(16) . .
C1 C2 N4 101.7(17) . .
N6 C7 N5 104.6(15) . .
C2 C1 N3 110.2(17) . .
C7 N6 C9 111.0(18) . .
C5 C6 N2 109.1(15) . .
N1 C4 N2 112.2(18) . .
C4 N1 C5 106.5(18) . .
C3 N3 C1 109.3(17) . .
C7 N5 C8 112.2(17) . .
C4 N2 C6 103.1(16) . .
C9 C8 N5 101.8(18) . .
N4 C3 N3 108(2) . .
C3 N4 C2 110.9(19) . .
C11 N7 C12 110.4(19) . .

loop_
_geom_bond_atom_site_label_1
_geom_bond_atom_site_label_2
_geom_bond_distance
_geom_bond_site_symmetry_2
C14 C15 1.31(3) .
C14 N9 1.39(3) .
C15 N8 1.45(3) .
C13 N8 1.24(3) .
C13 N9 1.30(3) .
N10 C10 1.37(2) .
N10 C12 1.37(2) .
C10 C11 1.27(2) .
C12 N7 1.36(3) .
C11 N7 1.25(3) .
Mo1 O54 1.674(8) .
Mo1 O11 1.787(8) .
Mo1 O51 1.805(8) .
Mo1 O20 2.057(8) .
Mo1 O38 2.132(8) .
Mo1 O2 2.431(8) .
Mo2 O55 1.692(8) .
Mo2 O1 1.859(8) .
Mo2 O35 1.887(8) .
Mo2 O27 2.039(8) .
Mo2 O34 2.043(8) .
Mo2 O14 2.219(8) .
Mo3 O67 1.670(9) .
Mo3 O1 1.871(8) .
Mo3 O15 1.890(8) .
Mo3 O37 2.045(8) .
Mo3 O56 2.071(8) .
Mo3 O18 2.193(8) .
Mo4 O19 1.693(7) .
Mo4 O34 1.781(8) .
Mo4 O60 1.808(8) .
Mo4 O13 2.049(8) .
Mo4 O32 2.114(8) .
Mo4 O21 2.410(8) .
Mo5 O46 1.687(8) .
Mo5 O4 1.868(8) .
Mo5 O22 1.877(8) .
Mo5 O17 2.037(8) .
Mo5 O29 2.077(8) .
Mo5 O6 2.216(8) .
Mo6 O25 1.699(8) .
Mo6 O68 1.780(8) .
Mo6 O37 1.782(8) .
Mo6 O20 2.045(8) .
Mo6 O36 2.153(8) .
Mo6 O2 2.373(8) .
Mo7 O62 1.674(8) .
Mo7 O17 1.792(8) .
Mo7 O40 1.802(8) .
Mo7 O13 2.037(8) .
Mo7 O33 2.142(8) .
Mo7 O21 2.414(8) .
Mo8 O74 1.686(8) .
Mo8 O5 1.873(8) .
Mo8 O15 1.882(8) .
Mo8 O43 1.913(8) .
Mo8 O24 2.093(8) .
Mo8 O3 2.288(8) .
Mo9 O70 1.692(8) .
Mo9 O72 1.711(9) .
Mo9 O8 1.923(8) .
Mo9 O39 1.967(8) .
Mo9 O9 2.233(8) .
Mo9 O7 2.278(8) .
Mo9 Sr2 3.6731(15) .
Mo10 O58 1.695(8) .
Mo10 O30 1.705(8) .
Mo10 O8 1.890(8) .
Mo10 O44 2.005(8) .
Mo10 O12 2.224(8) .
Mo10 O23 2.267(8) .
Mo10 Sr2 3.6324(14) .
Mo11 O59 1.700(8) .
Mo11 O35 1.879(8) .
Mo11 O5 1.889(8) .
Mo11 O45 1.942(9) .
Mo11 O47 2.094(8) .
Mo11 O16 2.313(8) .
Mo12 O69 1.686(9) .
Mo12 O4 1.877(8) .
Mo12 O26 1.878(8) .
Mo12 O11 2.024(8) .
Mo12 O28 2.046(8) .
Mo12 O31 2.218(8) .
Mo13 O49 1.703(9) .
Mo13 O41 1.735(8) .
Mo13 O44 1.826(8) .
Mo13 O13 2.052(8) .
Mo13 O33 2.306(8) .
Mo13 O32 2.343(8) .
Mo14 O52 1.690(8) .
Mo14 O63 1.715(9) .
Mo14 O39 1.852(8) .
Mo14 O20 2.042(8) .
Mo14 O38 2.345(8) .
Mo14 O36 2.366(8) .
Mo15 O65 1.694(8) .
Mo15 O53 1.801(9) .
Mo15 O24 1.808(8) .
Mo15 O51 2.051(8) .
Mo15 O68 2.122(9) .
Mo15 O2 2.423(8) .
Mo16 O73 1.670(9) .
Mo16 O10 1.872(8) .
Mo16 O26 1.882(8) .
Mo16 O43 1.954(8) .
Mo16 O53 2.100(8) .
Mo16 O3 2.308(8) .
Mo17 O48 1.663(9) .
Mo17 O57 1.805(8) .
Mo17 O47 1.814(8) .
Mo17 O40 2.073(8) .
Mo17 O60 2.074(8) .
Mo17 O21 2.429(8) .
Mo18 O61 1.658(9) .
Mo18 O10 1.874(8) .
Mo18 O22 1.885(8) .
Mo18 O45 1.957(8) .
Mo18 O57 2.123(8) .
Mo18 O16 2.282(8) .
Sr2 O23 2.557(8) .
Sr2 O9 2.586(8) .
Sr2 O7 2.587(8) .
Sr2 O12 2.609(8) .
Sr2 O6 2.673(8) .
Sr2 O31 2.678(8) .
Sr2 O14 2.683(8) .
Sr2 O18 2.688(8) .
Sr2 O8 2.860(8) .
Sr2 P1 3.271(3) .
Sr2 P2 3.273(3) .
P1 O31 1.519(8) .
P1 O18 1.525(8) .
P1 O3 1.536(8) .
P1 O2 1.581(8) .
P2 O14 1.510(9) .
P2 O6 1.515(8) .
P2 O16 1.530(8) .
P2 O21 1.580(8) .
P3 O42 1.501(8) .
P3 O23 1.529(8) .
P3 O27 1.549(9) .
P3 O32 1.581(8) .
P4 O7 1.518(9) .
P4 O56 1.518(8) .
P4 O66 1.538(10) .
P4 O36 1.550(8) .
P5 O12 1.508(8) .
P5 O71 1.521(9) .
P5 O29 1.536(8) .
P5 O33 1.574(8) .
P6 O50 1.524(8) .
P6 O28 1.532(9) .
P6 O9 1.533(8) .
P6 O38 1.571(9) .
Sr1 O41 2.545(8) .
Sr1 O42 2.554(8) 2_667
Sr1 O75 2.588(11) .
Sr1 O64 2.603(9) .
Sr1 O63 2.620(9) 1_545
Sr1 O76 2.660(12) .
Sr1 O58 2.665(9) 2_667
Sr1 O77 2.694(12) .
Sr1 O19 2.959(8) .
O42 Sr1 2.555(8) 2_667
O58 Sr1 2.665(9) 2_667
O63 Sr1 2.619(9) 1_565
C5 C6 1.29(2) .
C5 N1 1.33(2) .
C9 N6 1.320(19) .
C9 C8 1.33(2) .
C2 C1 1.29(2) .
C2 N4 1.43(3) .
C7 N6 1.28(2) .
C7 N5 1.33(3) .
C1 N3 1.34(2) .
C6 N2 1.36(2) .
C4 N1 1.28(2) .
C4 N2 1.34(2) .
N3 C3 1.28(3) .
N5 C8 1.36(2) .
C3 N4 1.25(3) .

loop_
_geom_hbond_atom_site_label_D
_geom_hbond_atom_site_label_H
_geom_hbond_atom_site_label_A
_geom_hbond_distance_DH
_geom_hbond_distance_HA
_geom_hbond_distance_DA
_geom_hbond_angle_DHA
_geom_hbond_site_symmetry_A
N10 H10 O45 0.86 2.30 3.06(2) 148.7 .
O1W H1WA O3W 0.85 2.20 2.97(2) 150.7 .
O3W H3WA O4W 0.85 2.30 2.88(2) 126.5 .
O6W H6WA O66 0.85 1.73 2.278(9) 120.3 .
O4W H4WA O5W 0.85 2.22 2.713(16) 116.8 .
N1 H1A O55 0.86 2.51 3.12(2) 128.4 .
N8 H8 O57 0.86 2.11 2.93(2) 160.3 2_566
N8 H8 O40 0.86 2.58 3.20(2) 129.8 2_566
O8W H8WA O77 0.85 2.54 3.29(3) 146.7 1_554
O8W H8WA O49 0.85 2.61 3.10(2) 118.3 1_554
O8W H8WB O2W 0.85 2.09 2.93(3) 173.6 1_454
O7W H7WA O76 0.85 2.22 2.78(2) 123.4 1_554
O7W H7WB O77 0.85 2.12 2.87(2) 146.9 1_554
O1W H1WB O72 0.85 2.62 3.102(17) 116.9 2_667
O3W H3WB O71 0.85 2.14 2.599(17) 113.7 1_655
O2W H2WA O71 0.85 2.17 2.825(17) 133.9 1_655
O2W H2WB O8W 0.85 2.36 2.93(3) 125.7 1_656
O6W H6WB O76 0.85 1.81 2.388(12) 124.1 2_667
O4W H4WB O62 0.85 2.22 3.017(15) 156.6 1_655
O5W H5WA N7 0.85 2.61 3.25(3) 133.5 2_666
O76 H76A O72 0.85 2.73 3.242(15) 120.4 2_667
N6 H6 O62 0.86 2.61 3.107(18) 118.3 1_665
N4 H4A O28 0.86 2.62 3.28(3) 134.2 1_655
